data_9014562
loop_
_publ_author_name
'Averbuch-Pouchot M'

_publ_section_title
;
 Crystal Chemistry of Some Addition Compounds of Alkali Iodates with
 Telluric Acid
 _cod_database_code 1008206
;
_journal_name_full 'Journal of Solid State Chemistry'
_journal_page_first 368
_journal_page_last 378
_journal_paper_doi 10.1016/S0022-4596(83)80015-2
_journal_volume 49
_journal_year 1983
_chemical_formula_sum 'I K O9 Te'
_space_group_IT_number 33
_symmetry_space_group_name_Hall 'P -2n -2ac'
_symmetry_space_group_name_H-M 'P c 21 n'
_cell_angle_alpha 90
_cell_angle_beta 90
_cell_angle_gamma 90
_cell_length_a 14.22
_cell_length_b 6.696
_cell_length_c 8.672
_cell_formula_units_Z 4
_cell_volume 825.723
_database_code_amcsd 0016142
_exptl_crystal_density_diffrn 3.520
_cod_duplicate_entry 1008206
_cod_original_formula_sum 'I Te K O9'
_cod_database_code 9014562
_amcsd_formula_title 'H6 I K O9 Te'

loop_
_space_group_symop_operation_xyz
x,y,z
1/2-x,y,1/2+z
1/2+x,1/2+y,1/2-z
-x,1/2+y,-z

loop_
_atom_site_label
_atom_site_fract_x
_atom_site_fract_y
_atom_site_fract_z
_atom_site_attached_hydrogens
I1 0.75960 0.00740 0.36542 0
Te1 0.08053 0.00000 0.22241 0
K1 0.09540 0.01620 0.72090 0
O1 0.14230 -0.02100 0.02760 1
O2 0.02110 0.03600 0.42010 1
O3 0.47440 0.36900 0.36180 1
O4 0.18970 0.12800 0.30240 1
O5 0.02800 0.25500 0.16230 1
O6 0.62570 0.24200 0.22270 1
O7 0.30670 0.52600 0.32720 0
O8 0.29850 0.26000 0.06370 0
O9 0.34930 0.65600 0.05390 0

loop_
_cod_related_entry_id
_cod_related_entry_database
_cod_related_entry_code
1 AMCSD 0016142
